data_4083297
loop_
_publ_author_name
'Zhang, Xiaolei'
'Zou, Xiaodong'
'Yan, Hong'

_publ_section_title
;
 Synthesis of Boron-Fused 1,4-Dithiin via Cobalt-Mediated Disulfuration of
 Alkyne at theo-Carborane-9,12-dithiolate Unit
;
_journal_issue 10
_journal_name_full Organometallics
_journal_page_first 2661
_journal_paper_doi 10.1021/om500411b
_journal_volume 33
_journal_year 2014
_chemical_formula_sum 'C12 H25 B10 Co S2'
_chemical_formula_weight 400.47
_chemical_name_systematic
; 
 ? 
;
_space_group_IT_number 61
_symmetry_cell_setting orthorhombic
_symmetry_space_group_name_Hall '-P 2ac 2ab'
_symmetry_space_group_name_H-M 'P b c a'
_atom_sites_solution_hydrogens geom
_atom_sites_solution_primary direct
_atom_sites_solution_secondary difmap
_audit_creation_method SHELXL-97
_cell_angle_alpha 90.00
_cell_angle_beta 90.00
_cell_angle_gamma 90.00
_cell_formula_units_Z 8
_cell_length_a 11.6747(16)
_cell_length_b 12.9731(18)
_cell_length_c 26.144(4)
_cell_measurement_temperature 296(2)
_cell_volume 3959.7(10)
_computing_structure_refinement 'SHELXL-97 (Sheldrick, 1997)'
_computing_structure_solution 'SHELXS-97 (Sheldrick, 1990)'
_diffrn_ambient_temperature 296(2)
_diffrn_measured_fraction_theta_full 0.999
_diffrn_measured_fraction_theta_max 0.999
_diffrn_radiation_monochromator graphite
_diffrn_radiation_source 'fine-focus sealed tube'
_diffrn_radiation_type MoK\a
_diffrn_radiation_wavelength 0.71073
_diffrn_reflns_av_R_equivalents 0.1259
_diffrn_reflns_av_sigmaI/netI 0.0948
_diffrn_reflns_limit_h_max 13
_diffrn_reflns_limit_h_min -14
_diffrn_reflns_limit_k_max 14
_diffrn_reflns_limit_k_min -16
_diffrn_reflns_limit_l_max 32
_diffrn_reflns_limit_l_min -24
_diffrn_reflns_number 20494
_diffrn_reflns_theta_full 26.00
_diffrn_reflns_theta_max 26.00
_diffrn_reflns_theta_min 2.34
_exptl_absorpt_coefficient_mu 1.070
_exptl_crystal_density_diffrn 1.344
_exptl_crystal_density_method 'not measured'
_exptl_crystal_F_000 1648
_refine_diff_density_max 0.447
_refine_diff_density_min -0.569
_refine_diff_density_rms 0.072
_refine_ls_extinction_method none
_refine_ls_goodness_of_fit_ref 0.854
_refine_ls_hydrogen_treatment mixed
_refine_ls_matrix_type full
_refine_ls_number_parameters 231
_refine_ls_number_reflns 3882
_refine_ls_number_restraints 10
_refine_ls_restrained_S_all 0.853
_refine_ls_R_factor_all 0.0716
_refine_ls_R_factor_gt 0.0442
_refine_ls_shift/su_max 0.001
_refine_ls_shift/su_mean 0.000
_refine_ls_structure_factor_coef Fsqd
_refine_ls_weighting_details 'calc w=1/[\s^2^(Fo^2^)+(0.0298P)^2^+0.0000P] where P=(Fo^2^+2Fc^2^)/3'
_refine_ls_weighting_scheme calc
_refine_ls_wR_factor_gt 0.0916
_refine_ls_wR_factor_ref 0.0969
_reflns_number_gt 2441
_reflns_number_total 3882
_reflns_threshold_expression >2sigma(I)
_cod_data_source_file om500411b_si_002.cif
_cod_data_source_block 2101214b_0m
_cod_depositor_comments
;
The following automatic conversions were performed:

'_symmetry_cell_setting' value 'Orthorhombic' changed to
'orthorhombic' according to
/usr/data/users/saulius/crontab/automatic-downloads/rss-feeds/ACS/lib/dictionaries/cif_core.dic
dictionary named 'cif_core.dic' version 2.4.2 from 2011-04-26.

Automatic conversion script
Id: cif_fix_values 2281 2013-09-26 08:29:07Z andrius 

 Adding full bibliography for 4083297--4083306.cif.
;
_cod_original_cell_volume 3959.7(9)
_cod_original_sg_symbol_H-M Pbca
_cod_database_code 4083297

loop_
_symmetry_equiv_pos_as_xyz
'x, y, z'
'-x+1/2, -y, z+1/2'
'-x, y+1/2, -z+1/2'
'x+1/2, -y+1/2, -z'
'-x, -y, -z'
'x-1/2, y, -z-1/2'
'x, -y-1/2, z-1/2'
'-x-1/2, y-1/2, z'

loop_
_atom_site_label
_atom_site_type_symbol
_atom_site_fract_x
_atom_site_fract_y
_atom_site_fract_z
_atom_site_U_iso_or_equiv
_atom_site_adp_type
_atom_site_occupancy
_atom_site_symmetry_multiplicity
_atom_site_calc_flag
_atom_site_refinement_flags
C1 C 1.2596(3) 0.3203(3) 0.52101(13) 0.0424(9) Uani 1 1 d .
H1 H 1.3183 0.3279 0.4883 0.051 Uiso 1 1 calc R
Co1 Co 0.91273(4) 0.12620(3) 0.652584(16) 0.03111(15) Uani 1 1 d .
S2 S 0.98448(8) 0.27696(7) 0.66975(3) 0.0384(2) Uani 1 1 d .
S1 S 0.99083(8) 0.09769(6) 0.57762(3) 0.0389(2) Uani 1 1 d .
B12 B 1.0872(3) 0.3008(3) 0.61750(13) 0.0293(9) Uani 1 1 d .
C3 C 0.8130(3) -0.0054(2) 0.65015(12) 0.0366(8) Uani 1 1 d D
B9 B 1.0903(3) 0.2066(3) 0.56905(13) 0.0305(9) Uani 1 1 d .
C4 C 0.8975(3) -0.0113(3) 0.68968(13) 0.0368(9) Uani 1 1 d D
C7 C 0.7458(3) 0.0836(3) 0.66023(12) 0.0356(8) Uani 1 1 d D
B5 B 1.1277(4) 0.2698(3) 0.51058(15) 0.0395(10) Uani 1 1 d .
H5 H 1.0964 0.2422 0.4733 0.047 Uiso 1 1 calc R
C6 C 0.7850(3) 0.1302(3) 0.70724(12) 0.0361(8) Uani 1 1 d D
C5 C 0.8784(3) 0.0714(3) 0.72498(12) 0.0381(9) Uani 1 1 d D
B8 B 1.0382(3) 0.3337(3) 0.55460(14) 0.0334(9) Uani 1 1 d .
H8 H 0.9473 0.3484 0.5462 0.040 Uiso 1 1 calc R
B6 B 1.1455(4) 0.4025(3) 0.52352(16) 0.0419(11) Uani 1 1 d .
H6 H 1.1269 0.4623 0.4948 0.050 Uiso 1 1 calc R
C2 C 1.2565(3) 0.4066(3) 0.56638(13) 0.0428(10) Uani 1 1 d .
H2 H 1.3138 0.4738 0.5653 0.051 Uiso 1 1 calc R
B11 B 1.2271(3) 0.3533(3) 0.62424(16) 0.0435(11) Uani 1 1 d .
H11 H 1.2595 0.3817 0.6612 0.052 Uiso 1 1 calc R
B10 B 1.2110(3) 0.2204(3) 0.61084(15) 0.0386(10) Uani 1 1 d .
H10 H 1.2335 0.1610 0.6392 0.046 Uiso 1 1 calc R
B3 B 1.3171(4) 0.2905(3) 0.57913(17) 0.0500(12) Uani 1 1 d .
H3 H 1.4090 0.2784 0.5862 0.060 Uiso 1 1 calc R
B7 B 1.1212(4) 0.4235(3) 0.58953(15) 0.0384(10) Uani 1 1 d .
H7 H 1.0860 0.4966 0.6040 0.046 Uiso 1 1 calc R
B4 B 1.2341(4) 0.2011(3) 0.54481(16) 0.0430(11) Uani 1 1 d .
H4 H 1.2714 0.1295 0.5296 0.052 Uiso 1 1 calc R
C12 C 0.6493(3) 0.1212(3) 0.62784(13) 0.0541(10) Uani 1 1 d D
H12A H 0.6691 0.1137 0.5924 0.081 Uiso 1 1 calc R
H12B H 0.6348 0.1925 0.6352 0.081 Uiso 1 1 calc R
H12C H 0.5818 0.0815 0.6351 0.081 Uiso 1 1 calc R
C11 C 0.7371(3) 0.2246(3) 0.73212(14) 0.0578(11) Uani 1 1 d D
H11A H 0.6855 0.2048 0.7590 0.087 Uiso 1 1 calc R
H11B H 0.6966 0.2648 0.7072 0.087 Uiso 1 1 calc R
H11C H 0.7985 0.2648 0.7462 0.087 Uiso 1 1 calc R
C8 C 0.7972(3) -0.0778(3) 0.60648(13) 0.0536(11) Uani 1 1 d D
H8A H 0.7379 -0.1264 0.6146 0.080 Uiso 1 1 calc R
H8B H 0.8675 -0.1140 0.6002 0.080 Uiso 1 1 calc R
H8C H 0.7760 -0.0397 0.5765 0.080 Uiso 1 1 calc R
C9 C 0.9910(3) -0.0889(3) 0.69442(16) 0.0636(12) Uani 1 1 d D
H9A H 0.9738 -0.1355 0.7219 0.095 Uiso 1 1 calc R
H9B H 1.0621 -0.0544 0.7014 0.095 Uiso 1 1 calc R
H9C H 0.9975 -0.1269 0.6630 0.095 Uiso 1 1 calc R
C10 C 0.9449(3) 0.0892(3) 0.77263(13) 0.0621(12) Uani 1 1 d D
H10A H 0.9359 0.1595 0.7833 0.093 Uiso 1 1 calc R
H10B H 1.0245 0.0754 0.7664 0.093 Uiso 1 1 calc R
H10C H 0.9174 0.0441 0.7990 0.093 Uiso 1 1 calc R

loop_
_atom_site_aniso_label
_atom_site_aniso_U_11
_atom_site_aniso_U_22
_atom_site_aniso_U_33
_atom_site_aniso_U_23
_atom_site_aniso_U_13
_atom_site_aniso_U_12
C1 0.044(2) 0.041(2) 0.042(2) 0.0014(18) 0.0213(18) -0.0048(18)
Co1 0.0271(3) 0.0386(3) 0.0276(3) 0.0027(2) 0.0041(2) -0.0051(2)
S2 0.0378(5) 0.0454(5) 0.0320(5) -0.0075(4) 0.0087(4) -0.0096(4)
S1 0.0448(6) 0.0377(5) 0.0344(5) -0.0039(4) 0.0102(4) -0.0108(4)
B12 0.025(2) 0.035(2) 0.028(2) -0.0024(17) 0.0052(17) -0.0021(18)
C3 0.035(2) 0.039(2) 0.036(2) 0.0023(18) 0.0042(17) -0.0115(17)
B9 0.032(2) 0.033(2) 0.026(2) 0.0033(17) 0.0062(17) 0.0006(18)
C4 0.031(2) 0.043(2) 0.036(2) 0.0116(18) 0.0046(16) -0.0022(17)
C7 0.0247(19) 0.047(2) 0.035(2) 0.0079(17) 0.0024(15) -0.0063(16)
B5 0.046(3) 0.039(3) 0.034(2) -0.002(2) 0.0063(19) -0.008(2)
C6 0.032(2) 0.047(2) 0.0290(19) 0.0010(18) 0.0083(15) -0.0044(18)
C5 0.032(2) 0.054(2) 0.0280(19) 0.0078(18) 0.0021(16) -0.0094(18)
B8 0.033(2) 0.034(2) 0.033(2) 0.0039(19) -0.0022(18) 0.0019(19)
B6 0.049(3) 0.035(2) 0.041(2) 0.006(2) 0.005(2) 0.000(2)
C2 0.037(2) 0.042(2) 0.049(2) -0.0005(18) 0.0088(17) -0.0146(18)
B11 0.030(2) 0.061(3) 0.040(2) -0.002(2) -0.0014(19) -0.012(2)
B10 0.027(2) 0.050(3) 0.039(2) 0.010(2) 0.0025(18) 0.001(2)
B3 0.026(2) 0.062(3) 0.062(3) 0.007(3) 0.005(2) 0.003(2)
B7 0.038(3) 0.034(2) 0.044(3) -0.004(2) 0.008(2) -0.0045(19)
B4 0.041(3) 0.039(2) 0.049(3) 0.003(2) 0.019(2) -0.001(2)
C12 0.035(2) 0.081(3) 0.046(2) 0.010(2) -0.0050(19) -0.001(2)
C11 0.051(3) 0.073(3) 0.050(2) -0.012(2) 0.016(2) 0.002(2)
C8 0.060(3) 0.053(3) 0.048(2) -0.005(2) 0.008(2) -0.019(2)
C9 0.050(3) 0.064(3) 0.076(3) 0.021(2) 0.007(2) 0.007(2)
C10 0.051(3) 0.099(3) 0.036(2) 0.010(2) -0.0087(19) -0.018(2)

loop_
_atom_type_symbol
_atom_type_description
_atom_type_scat_dispersion_real
_atom_type_scat_dispersion_imag
_atom_type_scat_source
C C 0.0033 0.0016 'International Tables Vol C Tables 4.2.6.8 and 6.1.1.4'
H H 0.0000 0.0000 'International Tables Vol C Tables 4.2.6.8 and 6.1.1.4'
B B 0.0013 0.0007 'International Tables Vol C Tables 4.2.6.8 and 6.1.1.4'
S S 0.1246 0.1234 'International Tables Vol C Tables 4.2.6.8 and 6.1.1.4'
Co Co 0.3494 0.9721 'International Tables Vol C Tables 4.2.6.8 and 6.1.1.4'

loop_
_geom_angle_atom_site_label_1
_geom_angle_atom_site_label_2
_geom_angle_atom_site_label_3
_geom_angle
C2 C1 B4 110.8(3)
C2 C1 B5 111.2(3)
B4 C1 B5 63.0(2)
C2 C1 B3 61.1(2)
B4 C1 B3 62.3(2)
B5 C1 B3 114.4(3)
C2 C1 B6 61.7(2)
B4 C1 B6 114.8(3)
B5 C1 B6 62.6(2)
B3 C1 B6 114.5(3)
C2 C1 H1 121.2
B4 C1 H1 118.5
B5 C1 H1 118.4
B3 C1 H1 117.9
B6 C1 H1 117.4
C7 Co1 C4 68.39(13)
C7 Co1 C5 68.29(13)
C4 Co1 C5 40.90(12)
C7 Co1 C6 41.23(13)
C4 Co1 C6 68.29(13)
C5 Co1 C6 39.95(12)
C7 Co1 C3 40.48(13)
C4 Co1 C3 40.78(13)
C5 Co1 C3 68.53(13)
C6 Co1 C3 68.63(13)
C7 Co1 S2 126.37(10)
C4 Co1 S2 136.28(10)
C5 Co1 S2 101.28(10)
C6 Co1 S2 96.46(10)
C3 Co1 S2 165.02(10)
C7 Co1 S1 116.10(10)
C4 Co1 S1 108.30(10)
C5 Co1 S1 147.49(11)
C6 Co1 S1 157.29(10)
C3 Co1 S1 93.86(9)
S2 Co1 S1 100.14(3)
B12 S2 Co1 104.39(12)
B9 S1 Co1 103.96(12)
B9 B12 B11 108.6(3)
B9 B12 B10 60.6(2)
B11 B12 B10 59.5(2)
B9 B12 B8 60.8(2)
B11 B12 B8 107.0(3)
B10 B12 B8 107.9(3)
B9 B12 B7 108.5(2)
B11 B12 B7 59.9(2)
B10 B12 B7 107.4(3)
B8 B12 B7 59.1(2)
B9 B12 S2 115.5(2)
B11 B12 S2 126.0(2)
B10 B12 S2 119.9(2)
B8 B12 S2 120.8(2)
B7 B12 S2 126.4(2)
C7 C3 C4 106.9(3)
C7 C3 C8 125.9(3)
C4 C3 C8 127.2(3)
C7 C3 Co1 68.58(18)
C4 C3 Co1 68.53(18)
C8 C3 Co1 127.9(2)
B12 B9 B5 107.6(3)
B12 B9 B10 60.6(2)
B5 B9 B10 106.5(3)
B12 B9 B4 107.5(3)
B5 B9 B4 59.2(2)
B10 B9 B4 58.9(2)
B12 B9 B8 60.5(2)
B5 B9 B8 58.9(2)
B10 B9 B8 107.7(3)
B4 B9 B8 106.2(3)
B12 B9 S1 115.6(2)
B5 B9 S1 127.5(3)
B10 B9 S1 119.8(2)
B4 B9 S1 126.9(2)
B8 B9 S1 121.0(3)
C3 C4 C5 108.6(3)
C3 C4 C9 127.0(3)
C5 C4 C9 124.5(3)
C3 C4 Co1 70.69(18)
C5 C4 Co1 70.41(18)
C9 C4 Co1 124.5(2)
C3 C7 C6 108.9(3)
C3 C7 C12 125.3(3)
C6 C7 C12 125.8(3)
C3 C7 Co1 70.95(18)
C6 C7 Co1 70.52(18)
C12 C7 Co1 125.4(2)
C1 B5 B8 104.6(3)
C1 B5 B6 59.1(2)
B8 B5 B6 59.1(2)
C1 B5 B4 58.4(2)
B8 B5 B4 108.8(3)
B6 B5 B4 108.2(3)
C1 B5 B9 105.2(3)
B8 B5 B9 60.8(2)
B6 B5 B9 108.1(3)
B4 B5 B9 60.6(2)
C1 B5 H5 124.8
B8 B5 H5 122.3
B6 B5 H5 121.7
B4 B5 H5 121.1
B9 B5 H5 121.7
C5 C6 C7 107.3(3)
C5 C6 C11 126.1(3)
C7 C6 C11 126.5(3)
C5 C6 Co1 69.83(19)
C7 C6 Co1 68.25(17)
C11 C6 Co1 126.3(2)
C6 C5 C4 108.3(3)
C6 C5 C10 126.6(3)
C4 C5 C10 125.1(3)
C6 C5 Co1 70.21(18)
C4 C5 Co1 68.68(18)
C10 C5 Co1 127.9(2)
B6 B8 B5 60.6(2)
B6 B8 B7 60.6(2)
B5 B8 B7 108.8(3)
B6 B8 B12 108.7(3)
B5 B8 B12 107.3(3)
B7 B8 B12 60.5(2)
B6 B8 B9 109.0(3)
B5 B8 B9 60.3(2)
B7 B8 B9 108.1(3)
B12 B8 B9 58.7(2)
B6 B8 H8 120.8
B5 B8 H8 121.5
B7 B8 H8 121.1
B12 B8 H8 122.2
B9 B8 H8 121.9
C1 B6 C2 56.9(2)
C1 B6 B8 105.0(3)
C2 B6 B8 104.8(3)
C1 B6 B5 58.4(2)
C2 B6 B5 104.1(3)
B8 B6 B5 60.3(2)
C1 B6 B7 105.0(3)
C2 B6 B7 58.6(2)
B8 B6 B7 60.5(2)
B5 B6 B7 108.5(3)
C1 B6 H6 124.6
C2 B6 H6 125.0
B8 B6 H6 122.6
B5 B6 H6 122.2
B7 B6 H6 121.7
C1 C2 B3 61.6(2)
C1 C2 B11 111.9(3)
B3 C2 B11 63.2(2)
C1 C2 B7 111.5(3)
B3 C2 B7 115.5(3)
B11 C2 B7 63.2(2)
C1 C2 B6 61.4(2)
B3 C2 B6 114.6(3)
B11 C2 B6 114.7(3)
B7 C2 B6 62.3(2)
C1 C2 H2 120.8
B3 C2 H2 117.1
B11 C2 H2 117.9
B7 C2 H2 118.1
B6 C2 H2 117.9
C2 B11 B10 104.0(3)
C2 B11 B3 58.4(2)
B10 B11 B3 59.0(2)
C2 B11 B12 104.6(3)
B10 B11 B12 60.6(2)
B3 B11 B12 107.5(3)
C2 B11 B7 58.6(2)
B10 B11 B7 108.8(3)
B3 B11 B7 107.8(3)
B12 B11 B7 60.5(2)
C2 B11 H11 125.2
B10 B11 H11 122.4
B3 B11 H11 122.2
B12 B11 H11 122.1
B7 B11 H11 121.0
B3 B10 B4 60.1(2)
B3 B10 B11 60.7(2)
B4 B10 B11 108.4(3)
B3 B10 B12 108.3(3)
B4 B10 B12 107.5(3)
B11 B10 B12 59.9(2)
B3 B10 B9 108.7(3)
B4 B10 B9 60.6(2)
B11 B10 B9 107.5(3)
B12 B10 B9 58.8(2)
B3 B10 H10 121.0
B4 B10 H10 121.5
B11 B10 H10 121.6
B12 B10 H10 122.3
B9 B10 H10 121.9
C2 B3 C1 57.3(2)
C2 B3 B10 105.1(3)
C1 B3 B10 105.2(3)
C2 B3 B4 104.8(3)
C1 B3 B4 58.5(2)
B10 B3 B4 60.5(2)
C2 B3 B11 58.5(2)
C1 B3 B11 104.8(3)
B10 B3 B11 60.3(2)
B4 B3 B11 108.4(3)
C2 B3 H3 124.6
C1 B3 H3 124.5
B10 B3 H3 122.5
B4 B3 H3 121.9
B11 B3 H3 122.0
C2 B7 B8 103.8(3)
C2 B7 B6 59.1(2)
B8 B7 B6 58.9(2)
C2 B7 B11 58.2(2)
B8 B7 B11 107.9(3)
B6 B7 B11 107.9(3)
C2 B7 B12 103.6(3)
B8 B7 B12 60.4(2)
B6 B7 B12 107.2(3)
B11 B7 B12 59.6(2)
C2 B7 H7 125.3
B8 B7 H7 122.7
B6 B7 H7 121.8
B11 B7 H7 121.6
B12 B7 H7 122.8
C1 B4 B3 59.2(2)
C1 B4 B10 104.9(3)
B3 B4 B10 59.4(2)
C1 B4 B5 58.5(2)
B3 B4 B5 108.2(3)
B10 B4 B5 108.4(3)
C1 B4 B9 104.9(3)
B3 B4 B9 108.0(3)
B10 B4 B9 60.4(2)
B5 B4 B9 60.2(2)
C1 B4 H4 124.6
B3 B4 H4 121.5
B10 B4 H4 122.3
B5 B4 H4 121.3
B9 B4 H4 122.1
C7 C12 H12A 109.5
C7 C12 H12B 109.5
H12A C12 H12B 109.5
C7 C12 H12C 109.5
H12A C12 H12C 109.5
H12B C12 H12C 109.5
C6 C11 H11A 109.5
C6 C11 H11B 109.5
H11A C11 H11B 109.5
C6 C11 H11C 109.5
H11A C11 H11C 109.5
H11B C11 H11C 109.5
C3 C8 H8A 109.5
C3 C8 H8B 109.5
H8A C8 H8B 109.5
C3 C8 H8C 109.5
H8A C8 H8C 109.5
H8B C8 H8C 109.5
C4 C9 H9A 109.5
C4 C9 H9B 109.5
H9A C9 H9B 109.5
C4 C9 H9C 109.5
H9A C9 H9C 109.5
H9B C9 H9C 109.5
C5 C10 H10A 109.5
C5 C10 H10B 109.5
H10A C10 H10B 109.5
C5 C10 H10C 109.5
H10A C10 H10C 109.5
H10B C10 H10C 109.5

loop_
_geom_bond_atom_site_label_1
_geom_bond_atom_site_label_2
_geom_bond_distance
C1 C2 1.631(5)
C1 B4 1.694(5)
C1 B5 1.695(5)
C1 B3 1.705(5)
C1 B6 1.708(5)
C1 H1 1.1000
Co1 C7 2.036(3)
Co1 C4 2.038(3)
Co1 C5 2.061(3)
Co1 C6 2.066(3)
Co1 C3 2.067(3)
Co1 S2 2.1745(10)
Co1 S1 2.1930(10)
S2 B12 1.844(4)
S1 B9 1.843(4)
B12 B9 1.760(5)
B12 B11 1.779(5)
B12 B10 1.791(5)
B12 B8 1.793(5)
B12 B7 1.796(5)
C3 C7 1.420(4)
C3 C4 1.430(4)
C3 C8 1.490(4)
B9 B5 1.788(5)
B9 B10 1.792(5)
B9 B4 1.796(5)
B9 B8 1.797(5)
C4 C5 1.433(4)
C4 C9 1.491(4)
C7 C6 1.445(4)
C7 C12 1.492(4)
B5 B8 1.762(5)
B5 B6 1.767(5)
B5 B4 1.771(6)
B5 H5 1.1000
C6 C5 1.410(4)
C6 C11 1.495(4)
C5 C10 1.486(4)
B8 B6 1.740(6)
B8 B7 1.769(5)
B8 H8 1.1000
B6 C2 1.714(6)
B6 B7 1.770(6)
B6 H6 1.1000
C2 B3 1.697(5)
C2 B11 1.698(5)
C2 B7 1.705(5)
C2 H2 1.1000
B11 B10 1.770(6)
B11 B3 1.777(6)
B11 B7 1.784(6)
B11 H11 1.1000
B10 B3 1.747(6)
B10 B4 1.765(6)
B10 H10 1.1000
B3 B4 1.758(6)
B3 H3 1.1000
B7 H7 1.1000
B4 H4 1.1000
C12 H12A 0.9600
C12 H12B 0.9600
C12 H12C 0.9600
C11 H11A 0.9600
C11 H11B 0.9600
C11 H11C 0.9600
C8 H8A 0.9600
C8 H8B 0.9600
C8 H8C 0.9600
C9 H9A 0.9600
C9 H9B 0.9600
C9 H9C 0.9600
C10 H10A 0.9600
C10 H10B 0.9600
C10 H10C 0.9600
